data_4134014
loop_
_publ_author_name
'Wang, Gang-Wei'
'Boyd, Olivia'
'Young, Tom A.'
'Bertrand, Sophie M.'
'Bower, John F.'

_publ_section_title
;
 Rhodacyclopentanones as Linchpins for the Atom Economical Assembly of
 Diverse Polyheterocycles.
;
_journal_issue 4
_journal_name_full 'Journal of the American Chemical Society'
_journal_page_first 1740
_journal_page_last 1745
_journal_paper_doi 10.1021/jacs.9b12421
_journal_volume 142
_journal_year 2020
_chemical_formula_moiety 'C27 H22 N2 O2'
_chemical_formula_sum 'C27 H22 N2 O2'
_chemical_formula_weight 406.46
_space_group_crystal_system monoclinic
_space_group_IT_number 14
_space_group_name_Hall '-P 2yn'
_space_group_name_H-M_alt 'P 1 21/n 1'
_atom_sites_solution_hydrogens geom
_atom_sites_solution_primary dual
_audit_creation_date 2018-08-06
_audit_creation_method
;
Olex2 1.2
(compiled 2018.05.29 svn.r3508 for OlexSys, GUI svn.r5506)
;
_cell_angle_alpha 90
_cell_angle_beta 101.145(2)
_cell_angle_gamma 90
_cell_formula_units_Z 4
_cell_length_a 10.2646(4)
_cell_length_b 10.6815(4)
_cell_length_c 18.9544(6)
_cell_measurement_reflns_used 3465
_cell_measurement_temperature 100(2)
_cell_measurement_theta_max 27.75
_cell_measurement_theta_min 2.20
_cell_volume 2038.99(13)
_computing_cell_refinement 'SAINT v8.37A (Bruker, 2015)'
_computing_data_collection 'Bruker Apex suite'
_computing_data_reduction 'SAINT v8.37A (Bruker, 2015)'
_computing_molecular_graphics 'Olex2 (Dolomanov et al., 2009)'
_computing_publication_material 'Olex2 (Dolomanov et al., 2009)'
_computing_structure_refinement 'ShelXL (Sheldrick, 2015)'
_computing_structure_solution 'ShelXT (Sheldrick, 2015)'
_diffrn_ambient_temperature 100(2)
_diffrn_detector 'Bruker area detector'
_diffrn_detector_type 'CCD area detector'
_diffrn_measured_fraction_theta_full 1.000
_diffrn_measured_fraction_theta_max 0.996
_diffrn_measurement_device 'Bruker Apex II kappa CCD area detector'
_diffrn_measurement_device_type 'Bruker APEX-II CCD'
_diffrn_measurement_method '\f and \w scans'
_diffrn_radiation_monochromator graphite
_diffrn_radiation_type MoK\a
_diffrn_radiation_wavelength 0.71073
_diffrn_reflns_av_R_equivalents 0.0422
_diffrn_reflns_av_unetI/netI 0.0418
_diffrn_reflns_Laue_measured_fraction_full 1.000
_diffrn_reflns_Laue_measured_fraction_max 0.996
_diffrn_reflns_limit_h_max 10
_diffrn_reflns_limit_h_min -13
_diffrn_reflns_limit_k_max 12
_diffrn_reflns_limit_k_min -14
_diffrn_reflns_limit_l_max 25
_diffrn_reflns_limit_l_min -25
_diffrn_reflns_number 18445
_diffrn_reflns_point_group_measured_fraction_full 1.000
_diffrn_reflns_point_group_measured_fraction_max 0.996
_diffrn_reflns_theta_full 25.242
_diffrn_reflns_theta_max 28.011
_diffrn_reflns_theta_min 2.105
_diffrn_source 'fine-focus sealed tube'
_diffrn_standards_number 0
_exptl_absorpt_coefficient_mu 0.084
_exptl_absorpt_correction_T_max 0.7456
_exptl_absorpt_correction_T_min 0.6267
_exptl_absorpt_correction_type multi-scan
_exptl_absorpt_process_details
'SADABS-2014/5 (Bruker,2014/5) was used for absorption correction. wR2(int) was 0.0691 before and 0.0476 after correction. The Ratio of minimum to maximum transmission is 0.8405. The \l/2 correction factor is Not present.'
_exptl_crystal_colour colourless
_exptl_crystal_colour_primary colourless
_exptl_crystal_density_diffrn 1.324
_exptl_crystal_description block
_exptl_crystal_F_000 856
_exptl_crystal_size_max 0.464
_exptl_crystal_size_mid 0.286
_exptl_crystal_size_min 0.278
_refine_diff_density_max 0.365
_refine_diff_density_min -0.294
_refine_diff_density_rms 0.048
_refine_ls_extinction_method none
_refine_ls_goodness_of_fit_ref 1.014
_refine_ls_hydrogen_treatment constr
_refine_ls_matrix_type full
_refine_ls_number_parameters 280
_refine_ls_number_reflns 4914
_refine_ls_number_restraints 0
_refine_ls_restrained_S_all 1.014
_refine_ls_R_factor_all 0.0665
_refine_ls_R_factor_gt 0.0466
_refine_ls_shift/su_max 0.001
_refine_ls_shift/su_mean 0.000
_refine_ls_structure_factor_coef Fsqd
_refine_ls_weighting_details 'w=1/[\s^2^(Fo^2^)+(0.0441P)^2^+0.8217P] where P=(Fo^2^+2Fc^2^)/3'
_refine_ls_weighting_scheme calc
_refine_ls_wR_factor_gt 0.0998
_refine_ls_wR_factor_ref 0.1104
_reflns_Friedel_coverage 0.000
_reflns_number_gt 3749
_reflns_number_total 4914
_reflns_threshold_expression 'I > 2\s(I)'
_cod_data_source_file ja9b12421_si_005.cif
_cod_data_source_block testm1
_cod_depositor_comments 'Adding full bibliography for 4134008--4134014.cif.'
_cod_database_code 4134014
_shelx_shelxl_version_number 2017/1
_shelx_space_group_comment
;
The symmetry employed for this shelxl refinement is uniquely defined
by the following loop, which should always be used as a source of
symmetry information in preference to the above space-group names.
They are only intended as comments.
;
_olex2_refinement_description
;
1. Fixed Uiso
 At 1.2 times of:
  All C(H) groups, All C(H,H) groups
2.a Ternary CH refined with riding coordinates:
 C2(H2), C4(H4), C5(H5)
2.b Secondary CH2 refined with riding coordinates:
 C7(H7A,H7B), C14(H14A,H14B), C21(H21A,H21B)
2.c Aromatic/amide H refined with riding coordinates:
 C10(H10), C11(H11), C12(H12), C13(H13), C17(H17), C18(H18), C19(H19),
 C20(H20), C23(H23), C24(H24), C25(H25), C26(H26), C27(H27)
;
_olex2_submission_special_instructions 'No special instructions were received'

loop_
_space_group_symop_operation_xyz
'x, y, z'
'-x+1/2, y+1/2, -z+1/2'
'-x, -y, -z'
'x-1/2, -y-1/2, z-1/2'

loop_
_atom_site_label
_atom_site_type_symbol
_atom_site_fract_x
_atom_site_fract_y
_atom_site_fract_z
_atom_site_U_iso_or_equiv
_atom_site_adp_type
_atom_site_occupancy
_atom_site_site_symmetry_order
_atom_site_calc_flag
_atom_site_refinement_flags_posn
O1 O 0.35423(10) 0.45140(10) 0.52202(5) 0.0217(2) Uani 1 1 d .
O2 O 0.30666(10) 0.69661(10) 0.26999(6) 0.0234(2) Uani 1 1 d .
N1 N 0.41037(12) 0.36675(11) 0.41986(6) 0.0166(3) Uani 1 1 d .
N2 N 0.28993(11) 0.54218(11) 0.40880(6) 0.0146(2) Uani 1 1 d .
C1 C 0.35345(14) 0.45098(13) 0.45748(7) 0.0163(3) Uani 1 1 d .
C2 C 0.38837(14) 0.38944(13) 0.34286(7) 0.0152(3) Uani 1 1 d .
H2 H 0.347928 0.314813 0.315107 0.018 Uiso 1 1 calc R
C3 C 0.29087(14) 0.50167(13) 0.33353(7) 0.0144(3) Uani 1 1 d .
C4 C 0.51483(14) 0.43284(13) 0.31730(7) 0.0159(3) Uani 1 1 d .
H4 H 0.595432 0.406216 0.352646 0.019 Uiso 1 1 calc R
C5 C 0.50955(14) 0.57690(13) 0.31198(7) 0.0155(3) Uani 1 1 d .
H5 H 0.559231 0.617000 0.356881 0.019 Uiso 1 1 calc R
C6 C 0.36197(14) 0.60622(13) 0.30023(7) 0.0156(3) Uani 1 1 d .
C7 C 0.52534(16) 0.38839(14) 0.24084(8) 0.0224(3) Uani 1 1 d .
H7A H 0.586066 0.315871 0.243063 0.027 Uiso 1 1 calc R
H7B H 0.437100 0.364514 0.212919 0.027 Uiso 1 1 calc R
C8 C 0.58005(15) 0.50071(14) 0.20769(8) 0.0201(3) Uani 1 1 d .
C9 C 0.57075(14) 0.60825(14) 0.24803(7) 0.0174(3) Uani 1 1 d .
C10 C 0.62943(16) 0.50815(16) 0.14452(8) 0.0267(4) Uani 1 1 d .
H10 H 0.637327 0.434952 0.117183 0.032 Uiso 1 1 calc R
C11 C 0.66712(17) 0.62414(17) 0.12186(9) 0.0293(4) Uani 1 1 d .
H11 H 0.699928 0.630248 0.078428 0.035 Uiso 1 1 calc R
C12 C 0.65725(16) 0.73113(17) 0.16211(9) 0.0274(4) Uani 1 1 d .
H12 H 0.683334 0.809799 0.146017 0.033 Uiso 1 1 calc R
C13 C 0.60936(15) 0.72390(15) 0.22595(8) 0.0222(3) Uani 1 1 d .
H13 H 0.603272 0.796835 0.253819 0.027 Uiso 1 1 calc R
C14 C 0.14444(14) 0.48544(14) 0.29706(8) 0.0188(3) Uani 1 1 d .
H14A H 0.125880 0.526177 0.249245 0.023 Uiso 1 1 calc R
H14B H 0.120254 0.395776 0.291433 0.023 Uiso 1 1 calc R
C15 C 0.07031(14) 0.54952(13) 0.34858(8) 0.0176(3) Uani 1 1 d .
C16 C 0.15723(14) 0.57807(13) 0.41240(8) 0.0169(3) Uani 1 1 d .
C17 C -0.06330(15) 0.57756(15) 0.34180(9) 0.0235(3) Uani 1 1 d .
H17 H -0.123876 0.559340 0.298434 0.028 Uiso 1 1 calc R
C18 C -0.10763(16) 0.63279(16) 0.39935(9) 0.0282(4) Uani 1 1 d .
H18 H -0.199067 0.652422 0.395165 0.034 Uiso 1 1 calc R
C19 C -0.01954(17) 0.65939(16) 0.46273(9) 0.0285(4) Uani 1 1 d .
H19 H -0.051622 0.696437 0.501629 0.034 Uiso 1 1 calc R
C20 C 0.11496(16) 0.63273(15) 0.47025(8) 0.0226(3) Uani 1 1 d .
H20 H 0.175647 0.651344 0.513515 0.027 Uiso 1 1 calc R
C21 C 0.48823(15) 0.26193(14) 0.45375(8) 0.0196(3) Uani 1 1 d .
H21A H 0.508580 0.274838 0.506456 0.024 Uiso 1 1 calc R
H21B H 0.573406 0.258432 0.436664 0.024 Uiso 1 1 calc R
C22 C 0.41575(15) 0.13908(14) 0.43720(8) 0.0215(3) Uani 1 1 d .
C23 C 0.29074(18) 0.12350(18) 0.45363(11) 0.0390(5) Uani 1 1 d .
H23 H 0.250341 0.190274 0.474603 0.047 Uiso 1 1 calc R
C24 C 0.2244(2) 0.0093(2) 0.43922(13) 0.0527(6) Uani 1 1 d .
H24 H 0.138529 -0.001424 0.450123 0.063 Uiso 1 1 calc R
C25 C 0.2836(2) -0.08810(19) 0.40913(10) 0.0484(6) Uani 1 1 d .
H25 H 0.238682 -0.165833 0.399660 0.058 Uiso 1 1 calc R
C26 C 0.4065(2) -0.07274(17) 0.39303(9) 0.0410(5) Uani 1 1 d .
H26 H 0.446867 -0.139853 0.372336 0.049 Uiso 1 1 calc R
C27 C 0.47278(19) 0.04050(15) 0.40674(8) 0.0283(4) Uani 1 1 d .
H27 H 0.558145 0.050465 0.395107 0.034 Uiso 1 1 calc R

loop_
_atom_site_aniso_label
_atom_site_aniso_U_11
_atom_site_aniso_U_22
_atom_site_aniso_U_33
_atom_site_aniso_U_23
_atom_site_aniso_U_13
_atom_site_aniso_U_12
O1 0.0213(6) 0.0282(6) 0.0150(5) 0.0024(4) 0.0020(4) -0.0029(5)
O2 0.0232(6) 0.0207(6) 0.0273(6) 0.0090(4) 0.0072(4) 0.0070(5)
N1 0.0179(6) 0.0140(6) 0.0166(6) 0.0027(4) 0.0004(5) 0.0004(5)
N2 0.0152(6) 0.0148(6) 0.0138(5) -0.0008(4) 0.0030(4) -0.0006(5)
C1 0.0140(7) 0.0163(7) 0.0177(7) 0.0006(5) 0.0006(5) -0.0045(5)
C2 0.0173(7) 0.0123(7) 0.0145(6) 0.0000(5) -0.0002(5) 0.0001(5)
C3 0.0145(7) 0.0143(7) 0.0139(6) -0.0010(5) 0.0012(5) 0.0010(5)
C4 0.0167(7) 0.0144(7) 0.0161(7) 0.0005(5) 0.0017(5) 0.0026(6)
C5 0.0155(7) 0.0152(7) 0.0149(6) -0.0003(5) 0.0010(5) 0.0004(5)
C6 0.0188(7) 0.0160(7) 0.0124(6) -0.0013(5) 0.0034(5) 0.0016(6)
C7 0.0274(8) 0.0188(8) 0.0219(7) -0.0034(6) 0.0073(6) 0.0033(6)
C8 0.0166(7) 0.0231(8) 0.0208(7) 0.0001(6) 0.0036(6) 0.0032(6)
C9 0.0103(7) 0.0214(8) 0.0200(7) 0.0013(6) 0.0021(5) 0.0012(6)
C10 0.0252(9) 0.0316(10) 0.0250(8) -0.0025(6) 0.0091(6) 0.0044(7)
C11 0.0248(9) 0.0395(10) 0.0266(8) 0.0064(7) 0.0130(7) 0.0034(7)
C12 0.0215(8) 0.0313(10) 0.0316(9) 0.0079(7) 0.0104(7) -0.0017(7)
C13 0.0161(8) 0.0242(9) 0.0269(8) 0.0021(6) 0.0057(6) 0.0002(6)
C14 0.0157(7) 0.0199(8) 0.0190(7) -0.0025(5) -0.0013(5) 0.0006(6)
C15 0.0162(7) 0.0138(7) 0.0232(7) 0.0026(5) 0.0045(5) -0.0017(6)
C16 0.0160(7) 0.0135(7) 0.0221(7) 0.0029(5) 0.0056(5) -0.0021(5)
C17 0.0181(8) 0.0204(8) 0.0316(8) 0.0046(6) 0.0036(6) -0.0010(6)
C18 0.0178(8) 0.0273(9) 0.0426(10) 0.0077(7) 0.0134(7) 0.0041(7)
C19 0.0283(9) 0.0284(9) 0.0342(9) 0.0030(7) 0.0195(7) 0.0057(7)
C20 0.0260(8) 0.0214(8) 0.0220(7) -0.0001(6) 0.0089(6) -0.0004(6)
C21 0.0182(8) 0.0155(8) 0.0233(7) 0.0051(6) -0.0007(6) -0.0003(6)
C22 0.0213(8) 0.0165(8) 0.0229(7) 0.0077(6) -0.0052(6) -0.0021(6)
C23 0.0225(9) 0.0283(10) 0.0639(13) 0.0147(9) 0.0029(8) -0.0005(7)
C24 0.0263(10) 0.0472(14) 0.0763(16) 0.0322(11) -0.0109(10) -0.0158(9)
C25 0.0636(15) 0.0264(11) 0.0409(11) 0.0158(8) -0.0255(10) -0.0219(10)
C26 0.0747(15) 0.0210(9) 0.0219(8) 0.0012(7) -0.0035(9) -0.0110(9)
C27 0.0420(10) 0.0233(9) 0.0179(7) 0.0028(6) 0.0021(7) -0.0029(7)

loop_
_atom_type_symbol
_atom_type_description
_atom_type_scat_dispersion_real
_atom_type_scat_dispersion_imag
_atom_type_scat_source
C C 0.0033 0.0016 'International Tables Vol C Tables 4.2.6.8 and 6.1.1.4'
H H 0.0000 0.0000 'International Tables Vol C Tables 4.2.6.8 and 6.1.1.4'
N N 0.0061 0.0033 'International Tables Vol C Tables 4.2.6.8 and 6.1.1.4'
O O 0.0106 0.0060 'International Tables Vol C Tables 4.2.6.8 and 6.1.1.4'

loop_
_geom_angle_atom_site_label_1
_geom_angle_atom_site_label_2
_geom_angle_atom_site_label_3
_geom_angle
C1 N1 C2 114.86(11)
C1 N1 C21 122.56(12)
C21 N1 C2 122.58(12)
C1 N2 C3 109.71(11)
C1 N2 C16 118.54(11)
C16 N2 C3 107.80(10)
O1 C1 N1 127.72(13)
O1 C1 N2 124.39(13)
N1 C1 N2 107.89(11)
N1 C2 H2 111.3
N1 C2 C3 102.42(11)
N1 C2 C4 112.88(11)
C3 C2 H2 111.3
C4 C2 H2 111.3
C4 C2 C3 107.21(11)
N2 C3 C2 103.80(10)
N2 C3 C6 105.87(11)
N2 C3 C14 106.02(11)
C6 C3 C2 105.18(11)
C6 C3 C14 113.46(11)
C14 C3 C2 121.17(12)
C2 C4 H4 110.0
C2 C4 C5 107.42(11)
C2 C4 C7 114.64(12)
C5 C4 H4 110.0
C5 C4 C7 104.64(11)
C7 C4 H4 110.0
C4 C5 H5 111.5
C6 C5 C4 103.68(11)
C6 C5 H5 111.5
C9 C5 C4 105.04(11)
C9 C5 H5 111.5
C9 C5 C6 113.26(11)
O2 C6 C3 124.04(13)
O2 C6 C5 126.74(13)
C5 C6 C3 109.22(11)
C4 C7 H7A 110.9
C4 C7 H7B 110.9
H7A C7 H7B 108.9
C8 C7 C4 104.13(12)
C8 C7 H7A 110.9
C8 C7 H7B 110.9
C9 C8 C7 110.85(13)
C10 C8 C7 129.04(14)
C10 C8 C9 120.05(14)
C8 C9 C5 109.98(13)
C13 C9 C5 128.96(13)
C13 C9 C8 121.00(14)
C8 C10 H10 120.4
C8 C10 C11 119.12(15)
C11 C10 H10 120.4
C10 C11 H11 119.7
C12 C11 C10 120.62(15)
C12 C11 H11 119.7
C11 C12 H12 119.8
C11 C12 C13 120.46(15)
C13 C12 H12 119.8
C9 C13 C12 118.74(15)
C9 C13 H13 120.6
C12 C13 H13 120.6
C3 C14 H14A 111.1
C3 C14 H14B 111.1
H14A C14 H14B 109.1
C15 C14 C3 103.22(11)
C15 C14 H14A 111.1
C15 C14 H14B 111.1
C16 C15 C14 110.03(12)
C17 C15 C14 130.58(13)
C17 C15 C16 119.36(14)
C15 C16 N2 110.89(12)
C20 C16 N2 126.77(13)
C20 C16 C15 122.33(14)
C15 C17 H17 120.4
C15 C17 C18 119.13(15)
C18 C17 H17 120.4
C17 C18 H18 119.7
C19 C18 C17 120.59(15)
C19 C18 H18 119.7
C18 C19 H19 119.5
C18 C19 C20 121.03(15)
C20 C19 H19 119.5
C16 C20 C19 117.55(14)
C16 C20 H20 121.2
C19 C20 H20 121.2
N1 C21 H21A 109.3
N1 C21 H21B 109.3
N1 C21 C22 111.79(12)
H21A C21 H21B 107.9
C22 C21 H21A 109.3
C22 C21 H21B 109.3
C23 C22 C21 119.80(15)
C27 C22 C21 121.08(15)
C27 C22 C23 119.11(16)
C22 C23 H23 120.1
C22 C23 C24 119.8(2)
C24 C23 H23 120.1
C23 C24 H24 120.0
C25 C24 C23 120.0(2)
C25 C24 H24 120.0
C24 C25 H25 119.9
C26 C25 C24 120.10(18)
C26 C25 H25 119.9
C25 C26 H26 119.9
C25 C26 C27 120.28(19)
C27 C26 H26 119.9
C22 C27 C26 120.64(18)
C22 C27 H27 119.7
C26 C27 H27 119.7

loop_
_geom_bond_atom_site_label_1
_geom_bond_atom_site_label_2
_geom_bond_distance
O1 C1 1.2218(16)
O2 C6 1.2072(17)
N1 C1 1.3492(18)
N1 C2 1.4534(17)
N1 C21 1.4514(18)
N2 C1 1.4117(18)
N2 C3 1.4926(17)
N2 C16 1.4293(18)
C2 H2 1.0000
C2 C3 1.5496(19)
C2 C4 1.542(2)
C3 C6 1.5350(19)
C3 C14 1.5381(19)
C4 H4 1.0000
C4 C5 1.542(2)
C4 C7 1.5485(19)
C5 H5 1.0000
C5 C6 1.521(2)
C5 C9 1.5068(19)
C7 H7A 0.9900
C7 H7B 0.9900
C7 C8 1.512(2)
C8 C9 1.393(2)
C8 C10 1.390(2)
C9 C13 1.386(2)
C10 H10 0.9500
C10 C11 1.390(2)
C11 H11 0.9500
C11 C12 1.389(2)
C12 H12 0.9500
C12 C13 1.394(2)
C13 H13 0.9500
C14 H14A 0.9900
C14 H14B 0.9900
C14 C15 1.513(2)
C15 C16 1.391(2)
C15 C17 1.385(2)
C16 C20 1.384(2)
C17 H17 0.9500
C17 C18 1.392(2)
C18 H18 0.9500
C18 C19 1.386(2)
C19 H19 0.9500
C19 C20 1.390(2)
C20 H20 0.9500
C21 H21A 0.9900
C21 H21B 0.9900
C21 C22 1.511(2)
C22 C23 1.388(2)
C22 C27 1.384(2)
C23 H23 0.9500
C23 C24 1.398(3)
C24 H24 0.9500
C24 C25 1.382(3)
C25 H25 0.9500
C25 C26 1.364(3)
C26 H26 0.9500
C26 C27 1.388(2)
C27 H27 0.9500
